data_1569272
loop_
_publ_author_name
'Singh, Bara'
'Ansari, Arshad J.'
'Malik, Nirmal'
'Ramasastry, S. S. V.'

_publ_section_title
;
 An interrupted Corey-Chaykovsky reaction of designed azaarenium salts:
 synthesis of complex polycyclic spiro- and fused cyclopropanoids.
;
_journal_issue 25
_journal_name_full 'Chemical science'
_journal_page_first 6963
_journal_page_last 6969
_journal_paper_doi 10.1039/d3sc01578e
_journal_volume 14
_journal_year 2023
_chemical_formula_moiety 'C22 H19 N O'
_chemical_formula_sum 'C22 H19 N O'
_chemical_formula_weight 311.407
_space_group_crystal_system monoclinic
_space_group_IT_number 14
_space_group_name_Hall '-P 2yn'
_space_group_name_H-M_alt 'P 1 21/n 1'
_symmetry_Int_Tables_number 14
_atom_sites_solution_primary dual
_audit_creation_date 2021-06-14
_audit_creation_method
;
Olex2 1.3
(compiled 2020.11.12 svn.r5f609507 for OlexSys, GUI svn.r6272)
;
_audit_update_record
;
2022-01-10 deposited with the CCDC.	2023-05-29 downloaded from the CCDC.
;
_cell_angle_alpha 90
_cell_angle_beta 108.468(7)
_cell_angle_gamma 90
_cell_formula_units_Z 4
_cell_length_a 10.4984(6)
_cell_length_b 13.6723(8)
_cell_length_c 12.6001(8)
_cell_measurement_reflns_used 2118
_cell_measurement_temperature 298
_cell_measurement_theta_max 30.2370
_cell_measurement_theta_min 3.4240
_cell_volume 1715.44(19)
_computing_cell_refinement 'CrysAlisPro 1.171.39.35c (Rigaku OD, 2017)'
_computing_data_collection 'CrysAlisPro 1.171.39.35c (Rigaku OD, 2017)'
_computing_data_reduction 'CrysAlisPro 1.171.39.35c (Rigaku OD, 2017)'
_computing_molecular_graphics 'Olex2 1.3 (Dolomanov et al., 2009)'
_computing_publication_material 'Olex2 1.3 (Dolomanov et al., 2009)'
_computing_structure_refinement 'olex2.refine 1.3 (Bourhis et al., 2015)'
_computing_structure_solution 'SHELXT 2014/5 (Sheldrick, 2014)'
_diffrn_ambient_temperature 289
_diffrn_detector 'CCD plate'
_diffrn_measured_fraction_theta_full 0.9974
_diffrn_measured_fraction_theta_max 0.9023
_diffrn_measurement_details
;
List of Runs (angles in degrees, time in seconds):

  # Type    Start    End  Width  t~exp~   \w     \q     \k     \f   Frames
#--------------------------------------------------------------------------
  1  \w     14.00  52.10   0.30   25.00    --   29.89  54.00 -30.00  127
  2  \w    -29.00  -2.00   0.30   25.00    --   29.89  54.00  30.00   90
  3  \w    -63.00 117.00   0.30   25.00    --   29.89  54.00-150.00  600
;
_diffrn_measurement_device 'two-circle diffractometer'
_diffrn_measurement_device_type 'XtaLAB Mini (ROW)'
_diffrn_measurement_method '\w scans'
_diffrn_orient_matrix_type 'CrysAlisPro convention (1999,Acta A55,543-557)'
_diffrn_orient_matrix_UB_11 -0.0626870000
_diffrn_orient_matrix_UB_12 0.0209461000
_diffrn_orient_matrix_UB_13 -0.0305828000
_diffrn_orient_matrix_UB_21 0.0334761000
_diffrn_orient_matrix_UB_22 0.0341590000
_diffrn_orient_matrix_UB_23 -0.0243240000
_diffrn_orient_matrix_UB_31 -0.0052705000
_diffrn_orient_matrix_UB_32 -0.0329719000
_diffrn_orient_matrix_UB_33 -0.0446133000
_diffrn_radiation_monochromator graphite
_diffrn_radiation_probe x-ray
_diffrn_radiation_type 'Mo K\a'
_diffrn_radiation_wavelength 0.71073
_diffrn_reflns_av_R_equivalents 0.0279
_diffrn_reflns_av_unetI/netI 0.0405
_diffrn_reflns_Laue_measured_fraction_full 0.9974
_diffrn_reflns_Laue_measured_fraction_max 0.9023
_diffrn_reflns_limit_h_max 15
_diffrn_reflns_limit_h_min -14
_diffrn_reflns_limit_k_max 18
_diffrn_reflns_limit_k_min -9
_diffrn_reflns_limit_l_max 17
_diffrn_reflns_limit_l_min -19
_diffrn_reflns_number 10342
_diffrn_reflns_point_group_measured_fraction_full 0.9974
_diffrn_reflns_point_group_measured_fraction_max 0.9023
_diffrn_reflns_theta_full 25.0000
_diffrn_reflns_theta_max 32.77
_diffrn_reflns_theta_min 2.53
_diffrn_source 'fine-focus sealed X-ray tube'
_diffrn_source_type 'Rigaku (Mo) X-ray Source'
_exptl_absorpt_coefficient_mu 0.072
_exptl_absorpt_correction_T_max 1.00000
_exptl_absorpt_correction_T_min 0.86883
_exptl_absorpt_correction_type multi-scan
_exptl_absorpt_process_details
;
CrysAlisPro 1.171.39.35c (Rigaku Oxford Diffraction, 2017)
Empirical absorption correction using spherical harmonics,
 implemented in SCALE3 ABSPACK scaling algorithm.
;
_exptl_crystal_colour 'clear yellowish yellow'
_exptl_crystal_colour_lustre clear
_exptl_crystal_colour_modifier yellowish
_exptl_crystal_colour_primary yellow
_exptl_crystal_density_diffrn 1.206
_exptl_crystal_description prism
_exptl_crystal_F_000 660.284
_exptl_crystal_size_max 0.3
_exptl_crystal_size_mid 0.2
_exptl_crystal_size_min 0.2
_refine_diff_density_max 0.2820
_refine_diff_density_min -0.2255
_refine_diff_density_rms 0.0451
_refine_ls_d_res_high 0.6566
_refine_ls_d_res_low 8.0492
_refine_ls_goodness_of_fit_ref 1.1430
_refine_ls_hydrogen_treatment constr
_refine_ls_matrix_type full
_refine_ls_number_constraints 35
_refine_ls_number_parameters 218
_refine_ls_number_reflns 5728
_refine_ls_number_restraints 0
_refine_ls_restrained_S_all 1.1430
_refine_ls_R_factor_all 0.1075
_refine_ls_R_factor_gt 0.0623
_refine_ls_shift/su_max 0.0010
_refine_ls_shift/su_mean 0.0000
_refine_ls_structure_factor_coef Fsqd
_refine_ls_weighting_details 'w=1/[\s^2^(Fo^2^)+(0.1P)^2^] where P=(Fo^2^+2Fc^2^)/3'
_refine_ls_weighting_scheme calc
_refine_ls_wR_factor_gt 0.1825
_refine_ls_wR_factor_ref 0.2261
_reflns_Friedel_coverage 0.0
_reflns_limit_h_max 10
_reflns_limit_h_min -15
_reflns_limit_k_max 18
_reflns_limit_k_min 0
_reflns_limit_l_max 19
_reflns_limit_l_min -9
_reflns_number_gt 3020
_reflns_number_total 5728
_reflns_threshold_expression I>=2u(I)
_cod_data_source_file d3sc01578e2.cif
_cod_data_source_block AJA012022
_cod_depositor_comments 'Adding full bibliography for 1569272--1569274.cif.'
_cod_original_sg_symbol_Hall '-P 2ybc (x-z,y,z)'
_cod_database_code 1569272
_reflns_odcompleteness_completeness 99.65
_reflns_odcompleteness_iscentric 1
_reflns_odcompleteness_theta 24.97
_olex2_refinement_description
;
1. Fixed Uiso
 At 1.2 times of:
  All C(H) groups, All C(H,H) groups
 At 1.5 times of:
  All C(H,H,H) groups
2.a Ternary CH refined with riding coordinates:
 C00B(H00B)
2.b Secondary CH2 refined with riding coordinates:
 C00G(H00e,H00g)
2.c Aromatic/amide H refined with riding coordinates:
 C00A(H00A), C00H(H00H), C00I(H00I), C00C(H00C), C009(H009), C00D(H00D),
 C00F(H00F), C008(H008), C00K(H00K), C00O(H00q), C00M(H00M), C00L(H00L),
 C00J(H00J)
2.d Idealised Me refined as rotating group:
 C00N(H00n,H00o,H00p)
;
_olex2_submission_original_sample_id 'AJA 01 202 2'
_olex2_submission_special_instructions 'No special instructions were received'
_oxdiff_exptl_absorpt_empirical_details
;
Empirical correction (ABSPACK) includes:
- Absorption correction using spherical harmonics
- Frame scaling
;
_oxdiff_exptl_absorpt_empirical_full_max 1.173
_oxdiff_exptl_absorpt_empirical_full_min 0.872

loop_
_space_group_symop_id
_space_group_symop_operation_xyz
1 x,y,z
2 -x+1/2,y+1/2,-z+1/2
3 -x,-y,-z
4 x-1/2,-y-1/2,z-1/2

loop_
_atom_site_label
_atom_site_type_symbol
_atom_site_fract_x
_atom_site_fract_y
_atom_site_fract_z
_atom_site_U_iso_or_equiv
_atom_site_adp_type
_atom_site_occupancy
_atom_site_refinement_flags_posn
O001 O 0.87814(11) 0.57495(8) 0.64794(9) 0.0825(4) Uani 1.000000 .
C002 C 0.74745(12) 0.80712(10) 0.67322(11) 0.0624(4) Uani 1.000000 .
N003 N 0.70510(16) 1.00557(11) 0.42832(13) 0.0911(5) Uani 1.000000 .
C004 C 0.76419(12) 0.82350(10) 0.55805(11) 0.0629(4) Uani 1.000000 .
C005 C 0.83011(13) 0.65709(11) 0.63380(11) 0.0643(4) Uani 1.000000 .
C006 C 0.78183(12) 0.71320(10) 0.71294(11) 0.0622(4) Uani 1.000000 .
C007 C 0.81363(12) 0.72082(11) 0.53471(11) 0.0639(4) Uani 1.000000 .
C008 C 0.63061(14) 0.85221(12) 0.47316(13) 0.0742(4) Uani 1.000000 .
C009 C 0.86203(15) 0.90526(12) 0.56309(14) 0.0752(4) Uani 1.000000 .
C00A C 0.77107(16) 0.68521(12) 0.81637(12) 0.0748(4) Uani 1.000000 .
C00B C 0.76398(16) 0.67531(12) 0.41764(12) 0.0760(4) Uani 1.000000 .
C00C C 0.70596(16) 0.87494(12) 0.73651(14) 0.0770(4) Uani 1.000000 .
C00D C 0.82966(17) 0.98719(12) 0.50292(14) 0.0806(5) Uani 1.000000 .
C00E C 0.71541(17) 0.57261(12) 0.39536(12) 0.0756(4) Uani 1.000000 .
C00F C 0.60990(18) 0.93485(13) 0.41692(14) 0.0817(5) Uani 1.000000 .
C00G C 0.90601(17) 0.70490(14) 0.46516(15) 0.0880(5) Uani 1.000000 .
C00H C 0.72874(18) 0.75332(14) 0.87772(14) 0.0875(5) Uani 1.000000 .
C00I C 0.69736(18) 0.84752(14) 0.83928(15) 0.0874(5) Uani 1.000000 .
C00J C 0.7940(2) 0.49629(14) 0.37917(14) 0.0933(5) Uani 1.000000 .
C00K C 0.5812(2) 0.55274(16) 0.38255(18) 0.1015(6) Uani 1.000000 .
C00L C 0.7390(3) 0.40432(17) 0.34889(18) 0.1154(7) Uani 1.000000 .
C00M C 0.6064(3) 0.38673(17) 0.33578(18) 0.1201(8) Uani 1.000000 .
C00N C 0.6745(3) 1.09606(15) 0.36601(17) 0.1184(8) Uani 1.000000 .
C00O C 0.5286(3) 0.46079(18) 0.3542(2) 0.1229(8) Uani 1.000000 .
H00A H 0.79212(16) 0.62185(12) 0.84300(12) 0.0898(5) Uiso 1.000000 R
H00H H 0.72103(18) 0.73562(14) 0.94669(14) 0.1049(6) Uiso 1.000000 R
H00I H 0.67027(18) 0.89277(14) 0.88290(15) 0.1049(6) Uiso 1.000000 R
H00C H 0.68410(16) 0.93830(12) 0.71015(14) 0.0924(5) Uiso 1.000000 R
H009 H 0.94965(15) 0.89831(12) 0.61063(14) 0.0902(5) Uiso 1.000000 R
H00D H 0.89569(17) 1.03471(12) 0.51219(14) 0.0968(6) Uiso 1.000000 R
H00F H 0.52500(18) 0.94582(13) 0.36615(14) 0.0980(6) Uiso 1.000000 R
H008 H 0.55927(14) 0.80866(12) 0.46026(13) 0.0890(5) Uiso 1.000000 R
H00K H 0.5263(2) 0.60256(16) 0.39340(18) 0.1218(7) Uiso 1.000000 R
H00q H 0.4391(3) 0.44888(18) 0.3474(2) 0.1475(9) Uiso 1.000000 R
H00M H 0.5698(3) 0.32505(17) 0.31461(18) 0.1442(10) Uiso 1.000000 R
H00L H 0.7927(3) 0.35396(17) 0.33733(18) 0.1385(9) Uiso 1.000000 R
H00J H 0.8845(2) 0.50684(14) 0.38870(14) 0.1119(6) Uiso 1.000000 R
H00B H 0.71130(16) 0.72115(12) 0.36082(12) 0.0913(5) Uiso 1.000000 R
H00e H 0.93508(17) 0.76216(14) 0.43361(15) 0.1056(6) Uiso 1.000000 R
H00g H 0.97271(17) 0.65345(14) 0.48835(15) 0.1056(6) Uiso 1.000000 R
H00n H 0.6349(18) 1.1413(5) 0.4047(8) 0.1776(12) Uiso 1.000000 GR
H00o H 0.7557(4) 1.1235(7) 0.3591(14) 0.1776(12) Uiso 1.000000 GR
H00p H 0.6127(15) 1.0834(3) 0.2929(6) 0.1776(12) Uiso 1.000000 GR

loop_
_atom_site_aniso_label
_atom_site_aniso_U_11
_atom_site_aniso_U_22
_atom_site_aniso_U_33
_atom_site_aniso_U_12
_atom_site_aniso_U_13
_atom_site_aniso_U_23
O001 0.0950(8) 0.0693(7) 0.0762(7) 0.0198(6) 0.0171(5) 0.0046(5)
C002 0.0545(6) 0.0618(8) 0.0693(8) -0.0007(6) 0.0174(5) 0.0039(6)
N003 0.0998(10) 0.0782(9) 0.0978(10) 0.0183(8) 0.0349(8) 0.0267(8)
C004 0.0553(6) 0.0623(8) 0.0698(8) -0.0001(6) 0.0181(6) 0.0071(6)
C005 0.0573(7) 0.0614(8) 0.0678(8) 0.0027(6) 0.0109(5) 0.0028(6)
C006 0.0571(7) 0.0613(8) 0.0646(7) -0.0015(6) 0.0141(5) 0.0034(6)
C007 0.0542(6) 0.0693(9) 0.0687(8) 0.0025(6) 0.0203(5) 0.0046(6)
C008 0.0602(7) 0.0774(10) 0.0787(9) 0.0055(7) 0.0130(6) 0.0067(8)
C009 0.0627(7) 0.0746(10) 0.0876(10) -0.0059(7) 0.0228(7) 0.0110(8)
C00A 0.0860(9) 0.0668(9) 0.0699(8) 0.0026(8) 0.0221(7) 0.0090(7)
C00B 0.0837(9) 0.0814(11) 0.0657(8) 0.0086(8) 0.0274(7) 0.0070(7)
C00C 0.0816(9) 0.0645(9) 0.0882(10) 0.0038(8) 0.0316(8) 0.0031(8)
C00D 0.0871(10) 0.0649(9) 0.1016(12) -0.0059(8) 0.0464(9) 0.0042(9)
C00E 0.0903(10) 0.0764(10) 0.0574(7) 0.0064(9) 0.0195(7) 0.0005(7)
C00F 0.0821(10) 0.0797(10) 0.0762(9) 0.0171(9) 0.0153(7) 0.0083(8)
C00G 0.0853(10) 0.0905(12) 0.1025(12) 0.0029(9) 0.0502(9) 0.0043(9)
C00H 0.1079(12) 0.0851(12) 0.0747(9) 0.0020(10) 0.0364(9) 0.0030(8)
C00I 0.1024(12) 0.0835(11) 0.0846(10) 0.0090(9) 0.0414(9) -0.0042(9)
C00J 0.1088(13) 0.0905(13) 0.0808(11) 0.0180(11) 0.0303(9) 0.0047(9)
C00K 0.0865(11) 0.0960(14) 0.1087(13) -0.0029(11) 0.0121(9) -0.0198(11)
C00L 0.161(2) 0.0864(14) 0.0873(12) 0.0242(15) 0.0229(13) -0.0056(11)
C00M 0.145(2) 0.0844(15) 0.0968(14) -0.0054(15) -0.0095(13) -0.0099(11)
C00N 0.194(2) 0.0739(12) 0.0839(12) 0.0196(13) 0.0397(13) 0.0172(9)
C00O 0.1073(15) 0.1049(17) 0.1326(19) -0.0132(14) 0.0041(13) -0.0149(14)

loop_
_atom_type_symbol
_atom_type_scat_dispersion_real
_atom_type_scat_dispersion_imag
_atom_type_scat_Cromer_Mann_a1
_atom_type_scat_Cromer_Mann_a2
_atom_type_scat_Cromer_Mann_a3
_atom_type_scat_Cromer_Mann_a4
_atom_type_scat_Cromer_Mann_b1
_atom_type_scat_Cromer_Mann_b2
_atom_type_scat_Cromer_Mann_b3
_atom_type_scat_Cromer_Mann_b4
_atom_type_scat_Cromer_Mann_c
_atom_type_scat_source
_atom_type_scat_dispersion_source
H 0.00000 0.00000 0.49300 0.32291 0.14019 0.04081 10.51090 26.12570 3.14236 57.79970 0.0030380000826 'International Tables Volume C Table 6.1.1.4 (pp. 500-502)' 'Henke, Gullikson and Davis, At. Data and Nucl. Data Tables, 1993, 54, 2'
C 0.00347 0.00161 2.31000 1.02000 1.58860 0.86500 20.84390 10.20750 0.56870 51.65120 0.215599998832 'International Tables Volume C Table 6.1.1.4 (pp. 500-502)' 'Henke, Gullikson and Davis, At. Data and Nucl. Data Tables, 1993, 54, 2'
O 0.01158 0.00611 3.04850 2.28680 1.54630 0.86700 13.27710 5.70110 0.32390 32.90890 0.250800013542 'International Tables Volume C Table 6.1.1.4 (pp. 500-502)' 'Henke, Gullikson and Davis, At. Data and Nucl. Data Tables, 1993, 54, 2'
N 0.00653 0.00323 12.21260 3.13220 2.01250 1.16630 0.00570 9.89330 28.99750 0.58260 -11.5290002823 'International Tables Volume C Table 6.1.1.4 (pp. 500-502)' 'Henke, Gullikson and Davis, At. Data and Nucl. Data Tables, 1993, 54, 2'

loop_
_geom_angle_atom_site_label_1
_geom_angle_atom_site_label_2
_geom_angle_atom_site_label_3
_geom_angle
_geom_angle_site_symmetry_1
_geom_angle_site_symmetry_3
_geom_angle_publ_flag
C006 C002 C004 112.52(13) . . ?
C00C C002 C004 126.92(13) . . ?
C00C C002 C006 120.54(13) . . ?
C00F N003 C00D 116.75(14) . . ?
C00N N003 C00D 121.91(17) . . ?
C00N N003 C00F 121.33(17) . . ?
C007 C004 C002 101.09(10) . . ?
C008 C004 C002 110.29(11) . . ?
C008 C004 C007 112.84(11) . . ?
C009 C004 C002 110.48(12) . . ?
C009 C004 C007 114.43(11) . . ?
C009 C004 C008 107.61(12) . . ?
C006 C005 O001 126.61(13) . . ?
C007 C005 O001 126.47(14) . . ?
C007 C005 C006 106.88(12) . . ?
C005 C006 C002 110.21(12) . . ?
C00A C006 C002 120.19(14) . . ?
C00A C006 C005 129.59(14) . . ?
C005 C007 C004 109.08(11) . . ?
C00B C007 C004 121.06(11) . . ?
C00B C007 C005 118.95(13) . . ?
C00G C007 C004 123.49(13) . . ?
C00G C007 C005 118.43(13) . . ?
C00G C007 C00B 57.97(10) . . ?
C00F C008 C004 123.98(15) . . ?
H008 C008 C004 118.01(8) . . ?
H008 C008 C00F 118.01(10) . . ?
C00D C009 C004 123.47(14) . . ?
H009 C009 C004 118.26(8) . . ?
H009 C009 C00D 118.26(9) . . ?
C00H C00A C006 118.45(15) . . ?
H00A C00A C006 120.78(9) . . ?
H00A C00A C00H 120.78(10) . . ?
C00E C00B C007 123.77(13) . . ?
C00G C00B C007 60.42(10) . . ?
C00G C00B C00E 125.17(15) . . ?
H00B C00B C007 112.63(8) . . ?
H00B C00B C00E 112.63(8) . . ?
H00B C00B C00G 112.63(10) . . ?
C00I C00C C002 119.12(15) . . ?
H00C C00C C002 120.44(9) . . ?
H00C C00C C00I 120.44(10) . . ?
C009 C00D N003 124.01(15) . . ?
H00D C00D N003 118.00(9) . . ?
H00D C00D C009 118.00(10) . . ?
C00J C00E C00B 123.61(16) . . ?
C00K C00E C00B 118.61(15) . . ?
C00K C00E C00J 117.63(17) . . ?
C008 C00F N003 124.16(15) . . ?
H00F C00F N003 117.92(9) . . ?
H00F C00F C008 117.92(10) . . ?
C00B C00G C007 61.61(10) . . ?
H00e C00G C007 117.60(9) . . ?
H00e C00G C00B 117.60(9) . . ?
H00g C00G C007 117.60(9) . . ?
H00g C00G C00B 117.60(10) . . ?
H00g C00G H00e 114.7 . . ?
C00I C00H C00A 121.37(16) . . ?
H00H C00H C00A 119.32(10) . . ?
H00H C00H C00I 119.32(10) . . ?
C00H C00I C00C 120.31(16) . . ?
H00I C00I C00C 119.84(10) . . ?
H00I C00I C00H 119.84(10) . . ?
C00L C00J C00E 120.5(2) . . ?
H00J C00J C00E 119.73(12) . . ?
H00J C00J C00L 119.73(15) . . ?
C00O C00K C00E 121.2(2) . . ?
H00K C00K C00E 119.42(11) . . ?
H00K C00K C00O 119.42(15) . . ?
C00M C00L C00J 120.8(2) . . ?
H00L C00L C00J 119.62(15) . . ?
H00L C00L C00M 119.62(14) . . ?
C00O C00M C00L 119.3(2) . . ?
H00M C00M C00L 120.37(14) . . ?
H00M C00M C00O 120.37(15) . . ?
H00n C00N N003 109.5 . . ?
H00o C00N N003 109.5 . . ?
H00o C00N H00n 109.5 . . ?
H00p C00N N003 109.5 . . ?
H00p C00N H00n 109.5 . . ?
H00p C00N H00o 109.5 . . ?
C00M C00O C00K 120.6(2) . . ?
H00q C00O C00K 119.69(15) . . ?
H00q C00O C00M 119.69(15) . . ?

loop_
_geom_bond_atom_site_label_1
_geom_bond_atom_site_label_2
_geom_bond_distance
_geom_bond_site_symmetry_2
_geom_bond_publ_flag
O001 C005 1.2208(18) . ?
C002 C004 1.5324(19) . ?
C002 C006 1.384(2) . ?
C002 C00C 1.380(2) . ?
N003 C00D 1.370(2) . ?
N003 C00F 1.365(2) . ?
N003 C00N 1.446(2) . ?
C004 C007 1.557(2) . ?
C004 C008 1.5213(19) . ?
C004 C009 1.506(2) . ?
C005 C006 1.470(2) . ?
C005 C007 1.4870(19) . ?
C006 C00A 1.397(2) . ?
C007 C00B 1.532(2) . ?
C007 C00G 1.515(2) . ?
C008 C00F 1.315(2) . ?
C008 H008 0.9300 . ?
C009 C00D 1.335(2) . ?
C009 H009 0.9300 . ?
C00A C00H 1.371(2) . ?
C00A H00A 0.9300 . ?
C00B C00E 1.490(2) . ?
C00B C00G 1.476(2) . ?
C00B H00B 0.9800 . ?
C00C C00I 1.378(2) . ?
C00C H00C 0.9300 . ?
C00D H00D 0.9300 . ?
C00E C00J 1.385(2) . ?
C00E C00K 1.393(3) . ?
C00F H00F 0.9300 . ?
C00G H00e 0.9700 . ?
C00G H00g 0.9700 . ?
C00H C00I 1.379(3) . ?
C00H H00H 0.9300 . ?
C00I H00I 0.9300 . ?
C00J C00L 1.386(3) . ?
C00J H00J 0.9300 . ?
C00K C00O 1.374(3) . ?
C00K H00K 0.9300 . ?
C00L C00M 1.370(3) . ?
C00L H00L 0.9300 . ?
C00M C00O 1.366(3) . ?
C00M H00M 0.9300 . ?
C00N H00n 0.9600 . ?
C00N H00o 0.9600 . ?
C00N H00p 0.9600 . ?
C00O H00q 0.9300 . ?
